data_2243579
loop_
_publ_author_name
'Wodajo, Ayalew'
'Tskhovrebov, Alexander G.'
'Le, Tuan Anh'
'Kubasov, Alexey S.'
'Grishina, Maria M.'
'Krutius, Oleg N.'
'Khrustalev, Victor N.'

_publ_section_title
;
 Crystal structure of
 1,1'-{(1<i>E</i>,1'<i>E</i>)-[4,4'-(9<i>H</i>-fluorene-9,9-diyl)bis(4,1-phenylene)]bis(azanylylidene)bis(methanylylidene)}bis(naphthalen-2-ol)
 dichlorobenzene monosolvate
;
_journal_issue 10
_journal_name_full 'Acta Crystallographica Section E'
_journal_page_first 1579
_journal_page_last 1581
_journal_paper_doi 10.1107/S2056989020012104
_journal_volume 76
_journal_year 2020
_chemical_formula_iupac 'C47 H32 N2 O2, C6 H4 Cl2'
_chemical_formula_moiety 'C47 H32 N2 O2, C6 H4 Cl2'
_chemical_formula_sum 'C53 H36 Cl2 N2 O2'
_chemical_formula_weight 803.74
_chemical_name_systematic
;1,1'-{(1<i>E</i>,1'<i>E</i>)-[4,4'-(9<i>H</i>-Fluorene-9,9-diyl)bis(4,1-phenylene)]bis(azanylylidene)bis(methanylylidene)}bis(naphthalen-2-ol)
dichlorobenzene monosolvate
;
_space_group_crystal_system monoclinic
_space_group_IT_number 14
_space_group_name_Hall '-P 2ybc'
_space_group_name_H-M_alt 'P 1 21/c 1'
_atom_sites_solution_hydrogens mixed
_cell_angle_alpha 90
_cell_angle_beta 100.251(2)
_cell_angle_gamma 90
_cell_formula_units_Z 4
_cell_length_a 13.3070(6)
_cell_length_b 9.1782(4)
_cell_length_c 32.2298(16)
_cell_measurement_reflns_used 6276
_cell_measurement_temperature 100
_cell_measurement_theta_max 29.576
_cell_measurement_theta_min 2.564
_cell_volume 3873.5(3)
_computing_cell_refinement
;
SAINT (Bruker, 2016)
;
_computing_data_collection
;
<i>APEX3</i> (Bruker, 2018)
;
_computing_data_reduction
;
SAINT (Bruker, 2016)
;
_computing_molecular_graphics
;
<i>OLEX2</i> (Dolomanov <i>et al.</i>,  2009)
;
_computing_publication_material
;
<i>OLEX2</i> (Dolomanov <i>et al.</i>,  2009)
;
_computing_structure_refinement
;
<i>SHELXL2018/3</i> (Sheldrick, 2015<i>b</i>)
;
_computing_structure_solution
;
<i>SHELXT</i> (Sheldrick, 2015<i>a</i>)
;
_diffrn_ambient_temperature 100.0
_diffrn_measured_fraction_theta_full 0.973
_diffrn_measured_fraction_theta_max 0.969
_diffrn_measurement_device_type 'Bruker APEXII CCD'
_diffrn_measurement_method '\f and \w scans'
_diffrn_radiation_type MoK\a
_diffrn_radiation_wavelength 0.71073
_diffrn_reflns_av_R_equivalents 0.0357
_diffrn_reflns_av_unetI/netI 0.0493
_diffrn_reflns_limit_h_max 16
_diffrn_reflns_limit_h_min -16
_diffrn_reflns_limit_k_max 11
_diffrn_reflns_limit_k_min -10
_diffrn_reflns_limit_l_max 39
_diffrn_reflns_limit_l_min -33
_diffrn_reflns_number 18958
_diffrn_reflns_theta_full 25.242
_diffrn_reflns_theta_max 26.000
_diffrn_reflns_theta_min 1.832
_exptl_absorpt_coefficient_mu 0.216
_exptl_absorpt_correction_T_max 0.7459
_exptl_absorpt_correction_T_min 0.5961
_exptl_absorpt_correction_type multi-scan
_exptl_absorpt_process_details
;
(SADABS; Bruker, 2016)
;
_exptl_crystal_colour yellow
_exptl_crystal_density_diffrn 1.378
_exptl_crystal_description plate
_exptl_crystal_F_000 1672
_exptl_crystal_size_max 0.8
_exptl_crystal_size_mid 0.4
_exptl_crystal_size_min 0.1
_refine_diff_density_max 0.329
_refine_diff_density_min -0.412
_refine_ls_extinction_method none
_refine_ls_goodness_of_fit_ref 1.031
_refine_ls_hydrogen_treatment mixed
_refine_ls_matrix_type full
_refine_ls_number_parameters 538
_refine_ls_number_reflns 7377
_refine_ls_number_restraints 0
_refine_ls_restrained_S_all 1.031
_refine_ls_R_factor_all 0.0759
_refine_ls_R_factor_gt 0.0526
_refine_ls_shift/su_max 0.001
_refine_ls_shift/su_mean 0.000
_refine_ls_structure_factor_coef Fsqd
_refine_ls_weighting_details 'w=1/[\s^2^(Fo^2^)+(0.0606P)^2^+3.6798P] where P=(Fo^2^+2Fc^2^)/3'
_refine_ls_weighting_scheme calc
_refine_ls_wR_factor_gt 0.1292
_refine_ls_wR_factor_ref 0.1397
_reflns_number_gt 5542
_reflns_number_total 7377
_reflns_threshold_expression 'I > 2\s(I)'
_cod_data_source_file is5554sup1.cif
_cod_data_source_block I
_cod_database_code 2243579
_shelx_space_group_comment
;
The symmetry employed for this shelxl refinement is uniquely defined
by the following loop, which should always be used as a source of
symmetry information in preference to the above space-group names.
They are only intended as comments.
;
_shelx_estimated_absorpt_t_min 0.846
_shelx_estimated_absorpt_t_max 0.979

loop_
_space_group_symop_operation_xyz
'x, y, z'
'-x, y+1/2, -z+1/2'
'-x, -y, -z'
'x, -y-1/2, z-1/2'

loop_
_atom_site_type_symbol
_atom_site_label
_atom_site_fract_x
_atom_site_fract_y
_atom_site_fract_z
_atom_site_U_iso_or_equiv
_atom_site_adp_type
_atom_site_calc_flag
_atom_site_occupancy
_atom_site_disorder_assembly
_atom_site_disorder_group
Cl Cl1 0.86399(5) 0.50325(8) 0.48868(2) 0.03159(18) Uani d 1 . .
Cl Cl2 0.67342(7) 0.49018(11) 0.53468(2) 0.0506(2) Uani d 1 . .
C C48 0.7535(2) 0.4140(3) 0.46574(8) 0.0240(6) Uani d 1 . .
C C49 0.6694(2) 0.4093(3) 0.48571(8) 0.0293(6) Uani d 1 . .
C C50 0.5823(2) 0.3367(3) 0.46676(10) 0.0363(7) Uani d 1 . .
H H50 0.524224 0.334047 0.480129 0.044 Uiso calc 1 . .
C C51 0.5794(2) 0.2680(3) 0.42838(10) 0.0374(7) Uani d 1 . .
H H51 0.519534 0.217721 0.415533 0.045 Uiso calc 1 . .
C C52 0.6634(2) 0.2723(3) 0.40872(10) 0.0341(7) Uani d 1 . .
H H52 0.661665 0.223847 0.382545 0.041 Uiso calc 1 . .
C C53 0.7503(2) 0.3472(3) 0.42716(8) 0.0275(6) Uani d 1 . .
H H53 0.807552 0.352531 0.413313 0.033 Uiso calc 1 . .
O O1 0.67650(15) 0.8293(2) 0.59900(6) 0.0254(4) Uani d 1 . .
H H1 0.655(2) 0.836(3) 0.5719(10) 0.038 Uiso d 1 . .
O O2 0.00869(17) 0.3629(2) 0.27222(6) 0.0346(5) Uani d 1 . .
H H2 0.071(3) 0.422(4) 0.2835(11) 0.052 Uiso d 1 . .
N N1 0.67572(17) 0.9057(2) 0.52365(6) 0.0218(5) Uani d 1 . .
N N2 0.15609(16) 0.4833(2) 0.32226(7) 0.0224(5) Uani d 1 . .
C C1 0.54205(19) 0.7866(3) 0.34681(7) 0.0185(5) Uani d 1 . .
C C2 0.53815(19) 0.9371(3) 0.32573(7) 0.0178(5) Uani d 1 . .
C C3 0.4827(2) 1.0591(3) 0.33307(8) 0.0217(6) Uani d 1 . .
H H3 0.439149 1.056724 0.353428 0.026 Uiso calc 1 . .
C C4 0.4920(2) 1.1856(3) 0.31005(8) 0.0255(6) Uani d 1 . .
H H4 0.454262 1.270090 0.314727 0.031 Uiso calc 1 . .
C C5 0.5559(2) 1.1893(3) 0.28034(8) 0.0285(6) Uani d 1 . .
H H5 0.561040 1.275926 0.264729 0.034 Uiso calc 1 . .
C C6 0.6123(2) 1.0679(3) 0.27327(8) 0.0261(6) Uani d 1 . .
H H6 0.656020 1.070707 0.252987 0.031 Uiso calc 1 . .
C C7 0.60383(19) 0.9421(3) 0.29627(7) 0.0208(5) Uani d 1 . .
C C8 0.65444(19) 0.8007(3) 0.29556(8) 0.0213(5) Uani d 1 . .
C C9 0.7264(2) 0.7520(3) 0.27193(8) 0.0274(6) Uani d 1 . .
H H9 0.750623 0.815367 0.252576 0.033 Uiso calc 1 . .
C C10 0.7617(2) 0.6106(3) 0.27713(9) 0.0316(7) Uani d 1 . .
H H10 0.810846 0.576477 0.261388 0.038 Uiso calc 1 . .
C C11 0.7257(2) 0.5180(3) 0.30522(9) 0.0300(6) Uani d 1 . .
H H11 0.750040 0.420553 0.308222 0.036 Uiso calc 1 . .
C C12 0.6548(2) 0.5654(3) 0.32899(8) 0.0245(6) Uani d 1 . .
H H12 0.630758 0.501280 0.348205 0.029 Uiso calc 1 . .
C C13 0.61944(19) 0.7073(3) 0.32437(7) 0.0202(5) Uani d 1 . .
C C14 0.58069(19) 0.8082(3) 0.39440(7) 0.0187(5) Uani d 1 . .
C C15 0.5104(2) 0.8411(3) 0.42059(8) 0.0219(6) Uani d 1 . .
H H15 0.439472 0.842256 0.409218 0.026 Uiso calc 1 . .
C C16 0.5432(2) 0.8722(3) 0.46297(8) 0.0215(5) Uani d 1 . .
H H16 0.494462 0.891713 0.480497 0.026 Uiso calc 1 . .
C C17 0.64629(19) 0.8750(3) 0.47993(8) 0.0194(5) Uani d 1 . .
C C18 0.71678(19) 0.8396(3) 0.45441(8) 0.0206(5) Uani d 1 . .
H H18 0.787676 0.838484 0.465863 0.025 Uiso calc 1 . .
C C19 0.6834(2) 0.8059(3) 0.41211(8) 0.0212(5) Uani d 1 . .
H H19 0.732035 0.780775 0.395037 0.025 Uiso calc 1 . .
C C20 0.75022(19) 0.9948(3) 0.53695(8) 0.0206(5) Uani d 1 . .
H H20 0.780899 1.046811 0.516987 0.025 Uiso calc 1 . .
C C21 0.78777(19) 1.0168(3) 0.58159(8) 0.0199(5) Uani d 1 . .
C C22 0.75129(19) 0.9278(3) 0.61090(8) 0.0201(5) Uani d 1 . .
C C23 0.7938(2) 0.9344(3) 0.65415(8) 0.0233(6) Uani d 1 . .
H H23 0.767240 0.874321 0.673656 0.028 Uiso calc 1 . .
C C24 0.8724(2) 1.0262(3) 0.66798(8) 0.0240(6) Uani d 1 . .
H H24 0.901129 1.027626 0.697156 0.029 Uiso calc 1 . .
C C25 0.9131(2) 1.1202(3) 0.64022(8) 0.0227(6) Uani d 1 . .
C C26 0.9951(2) 1.2152(3) 0.65491(9) 0.0273(6) Uani d 1 . .
H H26 1.024204 1.215786 0.684048 0.033 Uiso calc 1 . .
C C27 1.0332(2) 1.3061(3) 0.62817(9) 0.0300(6) Uani d 1 . .
H H27 1.089811 1.367247 0.638394 0.036 Uiso calc 1 . .
C C28 0.9882(2) 1.3087(3) 0.58537(9) 0.0311(7) Uani d 1 . .
H H28 1.013243 1.374462 0.566853 0.037 Uiso calc 1 . .
C C29 0.9088(2) 1.2179(3) 0.56990(8) 0.0254(6) Uani d 1 . .
H H29 0.879911 1.221614 0.540761 0.031 Uiso calc 1 . .
C C30 0.86878(19) 1.1184(3) 0.59640(8) 0.0203(5) Uani d 1 . .
C C31 0.43890(19) 0.7081(3) 0.33971(7) 0.0179(5) Uani d 1 . .
C C32 0.35105(19) 0.7645(3) 0.31484(7) 0.0190(5) Uani d 1 . .
H H32 0.354567 0.855460 0.301084 0.023 Uiso calc 1 . .
C C33 0.2587(2) 0.6909(3) 0.30973(7) 0.0201(5) Uani d 1 . .
H H33 0.200010 0.731800 0.292563 0.024 Uiso calc 1 . .
C C34 0.2513(2) 0.5582(3) 0.32948(7) 0.0204(5) Uani d 1 . .
C C35 0.3380(2) 0.4996(3) 0.35461(8) 0.0222(6) Uani d 1 . .
H H35 0.334273 0.408341 0.368175 0.027 Uiso calc 1 . .
C C36 0.4297(2) 0.5747(3) 0.35972(8) 0.0210(5) Uani d 1 . .
H H36 0.487955 0.534482 0.377314 0.025 Uiso calc 1 . .
C C37 0.1256(2) 0.4184(3) 0.35336(8) 0.0213(5) Uani d 1 . .
H H37 0.163220 0.431205 0.381049 0.026 Uiso calc 1 . .
C C38 0.03563(19) 0.3267(3) 0.34722(8) 0.0206(5) Uani d 1 . .
C C39 -0.0164(2) 0.2972(3) 0.30650(8) 0.0251(6) Uani d 1 . .
C C40 -0.0959(2) 0.1940(3) 0.29929(9) 0.0313(7) Uani d 1 . .
H H40 -0.130203 0.175740 0.271316 0.038 Uiso calc 1 . .
C C41 -0.1241(2) 0.1202(3) 0.33190(9) 0.0291(6) Uani d 1 . .
H H41 -0.177120 0.049838 0.326410 0.035 Uiso calc 1 . .
C C42 -0.07517(19) 0.1470(3) 0.37423(8) 0.0226(6) Uani d 1 . .
C C43 -0.1041(2) 0.0681(3) 0.40780(9) 0.0261(6) Uani d 1 . .
H H43 -0.155966 -0.003853 0.402031 0.031 Uiso calc 1 . .
C C44 -0.0582(2) 0.0942(3) 0.44851(9) 0.0270(6) Uani d 1 . .
H H44 -0.077970 0.040511 0.470940 0.032 Uiso calc 1 . .
C C45 0.0181(2) 0.2004(3) 0.45698(8) 0.0251(6) Uani d 1 . .
H H45 0.049100 0.219549 0.485344 0.030 Uiso calc 1 . .
C C46 0.04883(19) 0.2774(3) 0.42492(8) 0.0224(6) Uani d 1 . .
H H46 0.101119 0.348534 0.431445 0.027 Uiso calc 1 . .
C C47 0.00390(19) 0.2526(3) 0.38229(8) 0.0197(5) Uani d 1 . .

loop_
_atom_site_aniso_label
_atom_site_aniso_U_11
_atom_site_aniso_U_22
_atom_site_aniso_U_33
_atom_site_aniso_U_12
_atom_site_aniso_U_13
_atom_site_aniso_U_23
Cl1 0.0293(4) 0.0315(4) 0.0332(4) -0.0064(3) 0.0033(3) -0.0046(3)
Cl2 0.0444(5) 0.0794(6) 0.0306(4) 0.0072(5) 0.0134(3) -0.0107(4)
C48 0.0236(14) 0.0201(13) 0.0271(14) 0.0005(11) 0.0013(11) 0.0024(11)
C49 0.0308(16) 0.0329(15) 0.0242(14) 0.0011(13) 0.0055(12) 0.0021(12)
C50 0.0237(16) 0.0461(18) 0.0400(17) -0.0019(14) 0.0084(13) 0.0111(15)
C51 0.0247(16) 0.0341(16) 0.0491(19) -0.0065(13) -0.0049(14) 0.0022(14)
C52 0.0336(17) 0.0318(16) 0.0348(16) 0.0027(14) 0.0001(13) -0.0051(13)
C53 0.0285(15) 0.0280(15) 0.0261(14) 0.0018(12) 0.0050(12) 0.0011(12)
O1 0.0310(11) 0.0256(10) 0.0199(9) -0.0065(8) 0.0056(8) 0.0014(8)
O2 0.0384(12) 0.0408(12) 0.0223(10) -0.0112(10) -0.0008(9) 0.0044(9)
N1 0.0253(12) 0.0217(11) 0.0183(11) -0.0013(10) 0.0034(9) -0.0008(9)
N2 0.0234(12) 0.0219(11) 0.0229(11) -0.0033(9) 0.0070(9) -0.0010(9)
C1 0.0205(13) 0.0176(12) 0.0180(12) -0.0020(10) 0.0051(10) -0.0012(10)
C2 0.0178(13) 0.0199(12) 0.0145(11) -0.0048(10) -0.0005(10) 0.0005(10)
C3 0.0250(14) 0.0224(13) 0.0174(12) -0.0040(11) 0.0029(11) -0.0021(10)
C4 0.0277(15) 0.0210(13) 0.0254(14) -0.0003(12) -0.0022(11) 0.0007(11)
C5 0.0307(16) 0.0274(14) 0.0243(14) -0.0057(13) -0.0037(12) 0.0096(11)
C6 0.0235(15) 0.0335(15) 0.0215(13) -0.0043(12) 0.0049(11) 0.0082(12)
C7 0.0179(13) 0.0279(14) 0.0157(12) -0.0054(11) 0.0007(10) 0.0010(10)
C8 0.0165(13) 0.0296(14) 0.0171(12) -0.0036(11) 0.0010(10) -0.0032(11)
C9 0.0220(14) 0.0409(16) 0.0201(13) -0.0004(13) 0.0058(11) 0.0009(12)
C10 0.0266(15) 0.0431(17) 0.0260(14) 0.0038(13) 0.0075(12) -0.0091(13)
C11 0.0270(15) 0.0269(15) 0.0356(15) 0.0006(12) 0.0044(13) -0.0106(12)
C12 0.0242(14) 0.0223(13) 0.0274(14) -0.0034(11) 0.0055(11) -0.0043(11)
C13 0.0187(13) 0.0242(13) 0.0171(12) -0.0058(11) 0.0015(10) -0.0049(10)
C14 0.0252(14) 0.0128(11) 0.0185(12) -0.0045(10) 0.0047(10) 0.0014(10)
C15 0.0203(14) 0.0215(13) 0.0238(13) -0.0022(11) 0.0037(11) -0.0011(11)
C16 0.0220(14) 0.0228(13) 0.0213(13) -0.0001(11) 0.0080(11) -0.0011(10)
C17 0.0213(14) 0.0178(12) 0.0187(12) -0.0014(11) 0.0021(10) 0.0018(10)
C18 0.0151(13) 0.0229(13) 0.0225(13) -0.0024(11) -0.0004(10) 0.0001(10)
C19 0.0233(14) 0.0200(13) 0.0212(13) -0.0021(11) 0.0067(11) 0.0003(10)
C20 0.0215(14) 0.0197(12) 0.0214(12) 0.0023(11) 0.0060(10) 0.0018(10)
C21 0.0211(13) 0.0192(12) 0.0193(12) 0.0022(11) 0.0037(10) -0.0015(10)
C22 0.0210(14) 0.0171(12) 0.0225(13) 0.0032(11) 0.0046(11) -0.0020(10)
C23 0.0295(15) 0.0212(13) 0.0207(13) 0.0042(12) 0.0091(11) -0.0003(10)
C24 0.0279(15) 0.0263(14) 0.0175(12) 0.0076(12) 0.0034(11) -0.0037(11)
C25 0.0220(14) 0.0221(13) 0.0240(13) 0.0047(11) 0.0042(11) -0.0051(11)
C26 0.0247(15) 0.0276(14) 0.0272(14) 0.0028(12) -0.0016(12) -0.0082(12)
C27 0.0224(15) 0.0267(14) 0.0387(16) -0.0046(12) -0.0001(12) -0.0099(13)
C28 0.0336(17) 0.0250(14) 0.0368(16) -0.0035(13) 0.0120(13) -0.0006(12)
C29 0.0285(15) 0.0240(14) 0.0239(13) -0.0012(12) 0.0050(11) 0.0002(11)
C30 0.0179(13) 0.0189(12) 0.0240(13) 0.0034(11) 0.0037(10) -0.0028(10)
C31 0.0210(13) 0.0174(12) 0.0156(12) 0.0007(10) 0.0044(10) -0.0041(10)
C32 0.0255(14) 0.0177(12) 0.0145(11) -0.0022(11) 0.0056(10) -0.0029(10)
C33 0.0208(13) 0.0226(13) 0.0169(12) 0.0014(11) 0.0034(10) -0.0038(10)
C34 0.0229(14) 0.0242(13) 0.0157(12) -0.0050(11) 0.0081(10) -0.0055(10)
C35 0.0262(14) 0.0197(13) 0.0224(13) -0.0015(11) 0.0086(11) -0.0003(11)
C36 0.0210(14) 0.0218(13) 0.0204(13) -0.0003(11) 0.0041(10) 0.0013(10)
C37 0.0217(14) 0.0218(13) 0.0209(13) 0.0007(11) 0.0047(11) -0.0031(10)
C38 0.0190(13) 0.0171(12) 0.0256(13) 0.0008(11) 0.0040(10) -0.0011(10)
C39 0.0236(14) 0.0264(14) 0.0241(13) -0.0006(12) 0.0012(11) 0.0029(11)
C40 0.0294(16) 0.0337(16) 0.0267(14) -0.0056(13) -0.0061(12) 0.0005(12)
C41 0.0228(15) 0.0262(14) 0.0358(16) -0.0067(12) -0.0020(12) -0.0009(12)
C42 0.0186(13) 0.0202(13) 0.0287(14) 0.0032(11) 0.0035(11) -0.0007(11)
C43 0.0200(14) 0.0207(13) 0.0384(16) -0.0029(11) 0.0071(12) 0.0008(12)
C44 0.0282(15) 0.0239(14) 0.0312(15) 0.0008(12) 0.0116(12) 0.0045(12)
C45 0.0244(14) 0.0265(14) 0.0247(14) 0.0032(12) 0.0051(11) -0.0003(11)
C46 0.0178(13) 0.0215(13) 0.0285(14) -0.0008(11) 0.0057(11) -0.0027(11)
C47 0.0150(13) 0.0190(12) 0.0254(13) 0.0017(10) 0.0044(10) -0.0021(10)

loop_
_atom_type_symbol
_atom_type_description
_atom_type_scat_dispersion_real
_atom_type_scat_dispersion_imag
_atom_type_scat_source
C C 0.0033 0.0016 'International Tables Vol C Tables 4.2.6.8 and 6.1.1.4'
H H 0.0000 0.0000 'International Tables Vol C Tables 4.2.6.8 and 6.1.1.4'
Cl Cl 0.1484 0.1585 'International Tables Vol C Tables 4.2.6.8 and 6.1.1.4'
N N 0.0061 0.0033 'International Tables Vol C Tables 4.2.6.8 and 6.1.1.4'
O O 0.0106 0.0060 'International Tables Vol C Tables 4.2.6.8 and 6.1.1.4'

loop_
_geom_angle_atom_site_label_1
_geom_angle_atom_site_label_2
_geom_angle_atom_site_label_3
_geom_angle_site_symmetry_1
_geom_angle_site_symmetry_3
_geom_angle
_geom_angle_publ_flag
C49 C48 Cl1 . . 120.7(2) ?
C53 C48 Cl1 . . 118.9(2) ?
C53 C48 C49 . . 120.4(3) ?
C48 C49 Cl2 . . 120.8(2) ?
C50 C49 Cl2 . . 119.7(2) ?
C50 C49 C48 . . 119.5(3) ?
C49 C50 H50 . . 119.9 ?
C49 C50 C51 . . 120.2(3) ?
C51 C50 H50 . . 119.9 ?
C50 C51 H51 . . 119.9 ?
C52 C51 C50 . . 120.1(3) ?
C52 C51 H51 . . 119.9 ?
C51 C52 H52 . . 120.0 ?
C51 C52 C53 . . 120.0(3) ?
C53 C52 H52 . . 120.0 ?
C48 C53 C52 . . 119.8(3) ?
C48 C53 H53 . . 120.1 ?
C52 C53 H53 . . 120.1 ?
C22 O1 H1 . . 109(2) ?
C39 O2 H2 . . 104.5(19) ?
C20 N1 C17 . . 120.8(2) ?
C37 N2 C34 . . 119.3(2) ?
C2 C1 C13 . . 100.94(19) ?
C2 C1 C14 . . 107.63(19) ?
C14 C1 C13 . . 113.3(2) ?
C31 C1 C2 . . 113.5(2) ?
C31 C1 C13 . . 111.35(19) ?
C31 C1 C14 . . 109.93(19) ?
C3 C2 C1 . . 129.0(2) ?
C3 C2 C7 . . 120.4(2) ?
C7 C2 C1 . . 110.6(2) ?
C2 C3 H3 . . 120.6 ?
C2 C3 C4 . . 118.8(2) ?
C4 C3 H3 . . 120.6 ?
C3 C4 H4 . . 119.7 ?
C5 C4 C3 . . 120.6(3) ?
C5 C4 H4 . . 119.7 ?
C4 C5 H5 . . 119.7 ?
C6 C5 C4 . . 120.7(2) ?
C6 C5 H5 . . 119.7 ?
C5 C6 H6 . . 120.5 ?
C5 C6 C7 . . 119.0(2) ?
C7 C6 H6 . . 120.5 ?
C2 C7 C8 . . 109.0(2) ?
C6 C7 C2 . . 120.6(2) ?
C6 C7 C8 . . 130.4(2) ?
C9 C8 C7 . . 130.8(2) ?
C9 C8 C13 . . 120.3(2) ?
C13 C8 C7 . . 108.9(2) ?
C8 C9 H9 . . 120.5 ?
C10 C9 C8 . . 119.0(3) ?
C10 C9 H9 . . 120.5 ?
C9 C10 H10 . . 119.8 ?
C9 C10 C11 . . 120.4(3) ?
C11 C10 H10 . . 119.8 ?
C10 C11 H11 . . 119.5 ?
C10 C11 C12 . . 121.0(3) ?
C12 C11 H11 . . 119.5 ?
C11 C12 H12 . . 120.4 ?
C13 C12 C11 . . 119.2(3) ?
C13 C12 H12 . . 120.4 ?
C8 C13 C1 . . 110.5(2) ?
C12 C13 C1 . . 129.5(2) ?
C12 C13 C8 . . 120.0(2) ?
C15 C14 C1 . . 119.2(2) ?
C19 C14 C1 . . 122.6(2) ?
C19 C14 C15 . . 118.1(2) ?
C14 C15 H15 . . 119.6 ?
C16 C15 C14 . . 120.7(2) ?
C16 C15 H15 . . 119.6 ?
C15 C16 H16 . . 119.7 ?
C17 C16 C15 . . 120.6(2) ?
C17 C16 H16 . . 119.7 ?
C16 C17 N1 . . 118.3(2) ?
C16 C17 C18 . . 119.2(2) ?
C18 C17 N1 . . 122.4(2) ?
C17 C18 H18 . . 120.0 ?
C17 C18 C19 . . 120.0(2) ?
C19 C18 H18 . . 120.0 ?
C14 C19 C18 . . 121.4(2) ?
C14 C19 H19 . . 119.3 ?
C18 C19 H19 . . 119.3 ?
N1 C20 H20 . . 119.2 ?
N1 C20 C21 . . 121.6(2) ?
C21 C20 H20 . . 119.2 ?
C22 C21 C20 . . 119.2(2) ?
C22 C21 C30 . . 118.9(2) ?
C30 C21 C20 . . 121.6(2) ?
O1 C22 C21 . . 121.8(2) ?
O1 C22 C23 . . 117.1(2) ?
C21 C22 C23 . . 121.1(2) ?
C22 C23 H23 . . 119.9 ?
C24 C23 C22 . . 120.1(2) ?
C24 C23 H23 . . 119.9 ?
C23 C24 H24 . . 119.0 ?
C23 C24 C25 . . 122.0(2) ?
C25 C24 H24 . . 119.0 ?
C24 C25 C30 . . 118.6(2) ?
C26 C25 C24 . . 121.6(2) ?
C26 C25 C30 . . 119.8(2) ?
C25 C26 H26 . . 119.4 ?
C27 C26 C25 . . 121.3(3) ?
C27 C26 H26 . . 119.4 ?
C26 C27 H27 . . 120.3 ?
C26 C27 C28 . . 119.4(3) ?
C28 C27 H27 . . 120.3 ?
C27 C28 H28 . . 119.5 ?
C29 C28 C27 . . 121.0(3) ?
C29 C28 H28 . . 119.5 ?
C28 C29 H29 . . 119.3 ?
C28 C29 C30 . . 121.4(3) ?
C30 C29 H29 . . 119.3 ?
C25 C30 C21 . . 119.2(2) ?
C29 C30 C21 . . 123.8(2) ?
C29 C30 C25 . . 117.0(2) ?
C32 C31 C1 . . 123.3(2) ?
C32 C31 C36 . . 117.2(2) ?
C36 C31 C1 . . 119.5(2) ?
C31 C32 H32 . . 119.3 ?
C33 C32 C31 . . 121.5(2) ?
C33 C32 H32 . . 119.3 ?
C32 C33 H33 . . 119.8 ?
C34 C33 C32 . . 120.5(2) ?
C34 C33 H33 . . 119.8 ?
C33 C34 N2 . . 118.9(2) ?
C33 C34 C35 . . 119.1(2) ?
C35 C34 N2 . . 121.9(2) ?
C34 C35 H35 . . 120.1 ?
C36 C35 C34 . . 119.8(2) ?
C36 C35 H35 . . 120.1 ?
C31 C36 H36 . . 119.1 ?
C35 C36 C31 . . 121.9(2) ?
C35 C36 H36 . . 119.1 ?
N2 C37 H37 . . 119.0 ?
N2 C37 C38 . . 121.9(2) ?
C38 C37 H37 . . 119.0 ?
C39 C38 C37 . . 120.0(2) ?
C39 C38 C47 . . 118.6(2) ?
C47 C38 C37 . . 121.1(2) ?
O2 C39 C38 . . 121.9(2) ?
O2 C39 C40 . . 116.9(2) ?
C38 C39 C40 . . 121.1(2) ?
C39 C40 H40 . . 119.7 ?
C41 C40 C39 . . 120.7(2) ?
C41 C40 H40 . . 119.7 ?
C40 C41 H41 . . 119.6 ?
C40 C41 C42 . . 120.9(3) ?
C42 C41 H41 . . 119.6 ?
C43 C42 C41 . . 120.4(2) ?
C43 C42 C47 . . 120.3(2) ?
C47 C42 C41 . . 119.4(2) ?
C42 C43 H43 . . 119.7 ?
C44 C43 C42 . . 120.7(2) ?
C44 C43 H43 . . 119.7 ?
C43 C44 H44 . . 120.2 ?
C43 C44 C45 . . 119.6(2) ?
C45 C44 H44 . . 120.2 ?
C44 C45 H45 . . 119.5 ?
C46 C45 C44 . . 121.0(2) ?
C46 C45 H45 . . 119.5 ?
C45 C46 H46 . . 119.4 ?
C45 C46 C47 . . 121.1(2) ?
C47 C46 H46 . . 119.4 ?
C42 C47 C38 . . 119.2(2) ?
C46 C47 C38 . . 123.5(2) ?
C46 C47 C42 . . 117.3(2) ?

loop_
_geom_bond_atom_site_label_1
_geom_bond_atom_site_label_2
_geom_bond_site_symmetry_2
_geom_bond_distance
_geom_bond_publ_flag
Cl1 C48 . 1.730(3) ?
Cl2 C49 . 1.736(3) ?
C48 C49 . 1.387(4) ?
C48 C53 . 1.380(4) ?
C49 C50 . 1.382(4) ?
C50 H50 . 0.9500 ?
C50 C51 . 1.383(4) ?
C51 H51 . 0.9500 ?
C51 C52 . 1.380(4) ?
C52 H52 . 0.9500 ?
C52 C53 . 1.385(4) ?
C53 H53 . 0.9500 ?
O1 H1 . 0.87(3) ?
O1 C22 . 1.349(3) ?
O2 H2 . 1.00(4) ?
O2 C39 . 1.351(3) ?
N1 C17 . 1.422(3) ?
N1 C20 . 1.298(3) ?
N2 C34 . 1.424(3) ?
N2 C37 . 1.292(3) ?
C1 C2 . 1.537(3) ?
C1 C13 . 1.542(3) ?
C1 C14 . 1.541(3) ?
C1 C31 . 1.531(3) ?
C2 C3 . 1.384(4) ?
C2 C7 . 1.401(3) ?
C3 H3 . 0.9500 ?
C3 C4 . 1.395(4) ?
C4 H4 . 0.9500 ?
C4 C5 . 1.390(4) ?
C5 H5 . 0.9500 ?
C5 C6 . 1.384(4) ?
C6 H6 . 0.9500 ?
C6 C7 . 1.388(4) ?
C7 C8 . 1.464(4) ?
C8 C9 . 1.399(4) ?
C8 C13 . 1.403(4) ?
C9 H9 . 0.9500 ?
C9 C10 . 1.380(4) ?
C10 H10 . 0.9500 ?
C10 C11 . 1.388(4) ?
C11 H11 . 0.9500 ?
C11 C12 . 1.387(4) ?
C12 H12 . 0.9500 ?
C12 C13 . 1.383(4) ?
C14 C15 . 1.400(3) ?
C14 C19 . 1.384(4) ?
C15 H15 . 0.9500 ?
C15 C16 . 1.388(4) ?
C16 H16 . 0.9500 ?
C16 C17 . 1.383(4) ?
C17 C18 . 1.392(4) ?
C18 H18 . 0.9500 ?
C18 C19 . 1.392(4) ?
C19 H19 . 0.9500 ?
C20 H20 . 0.9500 ?
C20 C21 . 1.451(3) ?
C21 C22 . 1.399(3) ?
C21 C30 . 1.441(4) ?
C22 C23 . 1.409(4) ?
C23 H23 . 0.9500 ?
C23 C24 . 1.356(4) ?
C24 H24 . 0.9500 ?
C24 C25 . 1.418(4) ?
C25 C26 . 1.411(4) ?
C25 C30 . 1.430(4) ?
C26 H26 . 0.9500 ?
C26 C27 . 1.361(4) ?
C27 H27 . 0.9500 ?
C27 C28 . 1.403(4) ?
C28 H28 . 0.9500 ?
C28 C29 . 1.368(4) ?
C29 H29 . 0.9500 ?
C29 C30 . 1.418(4) ?
C31 C32 . 1.394(4) ?
C31 C36 . 1.400(3) ?
C32 H32 . 0.9500 ?
C32 C33 . 1.386(4) ?
C33 H33 . 0.9500 ?
C33 C34 . 1.386(4) ?
C34 C35 . 1.395(4) ?
C35 H35 . 0.9500 ?
C35 C36 . 1.385(4) ?
C36 H36 . 0.9500 ?
C37 H37 . 0.9500 ?
C37 C38 . 1.447(4) ?
C38 C39 . 1.397(4) ?
C38 C47 . 1.445(4) ?
C39 C40 . 1.409(4) ?
C40 H40 . 0.9500 ?
C40 C41 . 1.358(4) ?
C41 H41 . 0.9500 ?
C41 C42 . 1.425(4) ?
C42 C43 . 1.411(4) ?
C42 C47 . 1.420(4) ?
C43 H43 . 0.9500 ?
C43 C44 . 1.366(4) ?
C44 H44 . 0.9500 ?
C44 C45 . 1.399(4) ?
C45 H45 . 0.9500 ?
C45 C46 . 1.373(4) ?
C46 H46 . 0.9500 ?
C46 C47 . 1.416(4) ?

loop_
_geom_hbond_atom_site_label_D
_geom_hbond_atom_site_label_H
_geom_hbond_atom_site_label_A
_geom_hbond_site_symmetry_A
_geom_hbond_distance_DH
_geom_hbond_distance_HA
_geom_hbond_distance_DA
_geom_hbond_angle_DHA
_geom_hbond_publ_flag
O1 H1 N1 . 0.87(3) 1.75(3) 2.526(3) 148(3) yes
O2 H2 N2 . 1.00(4) 1.63(4) 2.558(3) 152(3) yes
C3 H3 O1 3_676 0.95 2.58 3.461(3) 155 yes
C35 H35 O1 3_666 0.95 2.44 3.389(3) 178 yes
C28 H28 Cl1 3_776 0.95 2.86 3.770(3) 161 yes
C45 H45 Cl1 3_666 0.95 2.86 3.457(3) 122 yes
C46 H46 Cl1 3_666 0.95 2.88 3.465(3) 121 yes

loop_
_geom_torsion_atom_site_label_1
_geom_torsion_atom_site_label_2
_geom_torsion_atom_site_label_3
_geom_torsion_atom_site_label_4
_geom_torsion_site_symmetry_1
_geom_torsion_site_symmetry_2
_geom_torsion_site_symmetry_3
_geom_torsion_site_symmetry_4
_geom_torsion
_geom_torsion_publ_flag
Cl1 C48 C49 Cl2 . . . . -1.1(3) ?
Cl1 C48 C49 C50 . . . . -179.7(2) ?
Cl1 C48 C53 C52 . . . . 178.5(2) ?
Cl2 C49 C50 C51 . . . . -177.9(2) ?
C48 C49 C50 C51 . . . . 0.7(5) ?
C49 C48 C53 C52 . . . . -1.4(4) ?
C49 C50 C51 C52 . . . . -0.4(5) ?
C50 C51 C52 C53 . . . . -0.9(5) ?
C51 C52 C53 C48 . . . . 1.7(4) ?
C53 C48 C49 Cl2 . . . . 178.8(2) ?
C53 C48 C49 C50 . . . . 0.2(4) ?
O1 C22 C23 C24 . . . . 177.0(2) ?
O2 C39 C40 C41 . . . . 178.3(3) ?
N1 C17 C18 C19 . . . . 177.9(2) ?
N1 C20 C21 C22 . . . . 7.6(4) ?
N1 C20 C21 C30 . . . . -178.4(2) ?
N2 C34 C35 C36 . . . . 178.1(2) ?
N2 C37 C38 C39 . . . . 5.0(4) ?
N2 C37 C38 C47 . . . . 178.7(2) ?
C1 C2 C3 C4 . . . . 179.5(2) ?
C1 C2 C7 C6 . . . . 179.8(2) ?
C1 C2 C7 C8 . . . . 0.0(3) ?
C1 C14 C15 C16 . . . . -175.1(2) ?
C1 C14 C19 C18 . . . . 173.7(2) ?
C1 C31 C32 C33 . . . . -179.0(2) ?
C1 C31 C36 C35 . . . . 179.6(2) ?
C2 C1 C13 C8 . . . . 0.7(3) ?
C2 C1 C13 C12 . . . . -178.8(3) ?
C2 C1 C14 C15 . . . . 86.6(3) ?
C2 C1 C14 C19 . . . . -89.0(3) ?
C2 C1 C31 C32 . . . . 3.0(3) ?
C2 C1 C31 C36 . . . . -175.3(2) ?
C2 C3 C4 C5 . . . . -0.2(4) ?
C2 C7 C8 C9 . . . . -179.5(3) ?
C2 C7 C8 C13 . . . . 0.5(3) ?
C3 C2 C7 C6 . . . . -1.7(4) ?
C3 C2 C7 C8 . . . . 178.5(2) ?
C3 C4 C5 C6 . . . . -0.5(4) ?
C4 C5 C6 C7 . . . . 0.1(4) ?
C5 C6 C7 C2 . . . . 1.0(4) ?
C5 C6 C7 C8 . . . . -179.3(3) ?
C6 C7 C8 C9 . . . . 0.7(5) ?
C6 C7 C8 C13 . . . . -179.2(3) ?
C7 C2 C3 C4 . . . . 1.2(4) ?
C7 C8 C9 C10 . . . . -179.4(3) ?
C7 C8 C13 C1 . . . . -0.8(3) ?
C7 C8 C13 C12 . . . . 178.8(2) ?
C8 C9 C10 C11 . . . . 0.4(4) ?
C9 C8 C13 C1 . . . . 179.2(2) ?
C9 C8 C13 C12 . . . . -1.1(4) ?
C9 C10 C11 C12 . . . . -0.8(4) ?
C10 C11 C12 C13 . . . . 0.2(4) ?
C11 C12 C13 C1 . . . . -179.7(2) ?
C11 C12 C13 C8 . . . . 0.8(4) ?
C13 C1 C2 C3 . . . . -178.8(2) ?
C13 C1 C2 C7 . . . . -0.4(3) ?
C13 C1 C14 C15 . . . . -162.7(2) ?
C13 C1 C14 C19 . . . . 21.7(3) ?
C13 C1 C31 C32 . . . . -110.1(3) ?
C13 C1 C31 C36 . . . . 71.6(3) ?
C13 C8 C9 C10 . . . . 0.5(4) ?
C14 C1 C2 C3 . . . . -59.9(3) ?
C14 C1 C2 C7 . . . . 118.5(2) ?
C14 C1 C13 C8 . . . . -114.0(2) ?
C14 C1 C13 C12 . . . . 66.4(3) ?
C14 C1 C31 C32 . . . . 123.5(2) ?
C14 C1 C31 C36 . . . . -54.7(3) ?
C14 C15 C16 C17 . . . . 1.7(4) ?
C15 C14 C19 C18 . . . . -2.0(4) ?
C15 C16 C17 N1 . . . . -179.2(2) ?
C15 C16 C17 C18 . . . . -3.0(4) ?
C16 C17 C18 C19 . . . . 1.8(4) ?
C17 N1 C20 C21 . . . . -174.0(2) ?
C17 C18 C19 C14 . . . . 0.7(4) ?
C19 C14 C15 C16 . . . . 0.7(4) ?
C20 N1 C17 C16 . . . . -136.1(3) ?
C20 N1 C17 C18 . . . . 47.7(3) ?
C20 C21 C22 O1 . . . . -5.1(4) ?
C20 C21 C22 C23 . . . . 172.9(2) ?
C20 C21 C30 C25 . . . . -170.8(2) ?
C20 C21 C30 C29 . . . . 8.7(4) ?
C21 C22 C23 C24 . . . . -1.1(4) ?
C22 C21 C30 C25 . . . . 3.2(4) ?
C22 C21 C30 C29 . . . . -177.3(2) ?
C22 C23 C24 C25 . . . . 1.4(4) ?
C23 C24 C25 C26 . . . . -179.9(2) ?
C23 C24 C25 C30 . . . . 0.6(4) ?
C24 C25 C26 C27 . . . . -179.4(3) ?
C24 C25 C30 C21 . . . . -2.9(4) ?
C24 C25 C30 C29 . . . . 177.6(2) ?
C25 C26 C27 C28 . . . . 2.0(4) ?
C26 C25 C30 C21 . . . . 177.6(2) ?
C26 C25 C30 C29 . . . . -1.9(4) ?
C26 C27 C28 C29 . . . . -2.2(4) ?
C27 C28 C29 C30 . . . . 0.2(4) ?
C28 C29 C30 C21 . . . . -177.7(2) ?
C28 C29 C30 C25 . . . . 1.8(4) ?
C30 C21 C22 O1 . . . . -179.2(2) ?
C30 C21 C22 C23 . . . . -1.2(4) ?
C30 C25 C26 C27 . . . . 0.1(4) ?
C31 C1 C2 C3 . . . . 61.9(3) ?
C31 C1 C2 C7 . . . . -119.6(2) ?
C31 C1 C13 C8 . . . . 121.5(2) ?
C31 C1 C13 C12 . . . . -58.1(3) ?
C31 C1 C14 C15 . . . . -37.4(3) ?
C31 C1 C14 C19 . . . . 147.0(2) ?
C31 C32 C33 C34 . . . . 0.1(4) ?
C32 C31 C36 C35 . . . . 1.2(3) ?
C32 C33 C34 N2 . . . . -177.7(2) ?
C32 C33 C34 C35 . . . . 0.0(3) ?
C33 C34 C35 C36 . . . . 0.5(4) ?
C34 N2 C37 C38 . . . . -172.8(2) ?
C34 C35 C36 C31 . . . . -1.1(4) ?
C36 C31 C32 C33 . . . . -0.7(3) ?
C37 N2 C34 C33 . . . . -139.8(2) ?
C37 N2 C34 C35 . . . . 42.6(3) ?
C37 C38 C39 O2 . . . . -6.4(4) ?
C37 C38 C39 C40 . . . . 171.8(2) ?
C37 C38 C47 C42 . . . . -170.6(2) ?
C37 C38 C47 C46 . . . . 8.2(4) ?
C38 C39 C40 C41 . . . . 0.0(4) ?
C39 C38 C47 C42 . . . . 3.3(4) ?
C39 C38 C47 C46 . . . . -177.9(2) ?
C39 C40 C41 C42 . . . . 1.0(4) ?
C40 C41 C42 C43 . . . . -179.0(3) ?
C40 C41 C42 C47 . . . . 0.2(4) ?
C41 C42 C43 C44 . . . . -179.4(3) ?
C41 C42 C47 C38 . . . . -2.3(4) ?
C41 C42 C47 C46 . . . . 178.8(2) ?
C42 C43 C44 C45 . . . . 0.1(4) ?
C43 C42 C47 C38 . . . . 176.9(2) ?
C43 C42 C47 C46 . . . . -2.0(4) ?
C43 C44 C45 C46 . . . . -1.1(4) ?
C44 C45 C46 C47 . . . . 0.4(4) ?
C45 C46 C47 C38 . . . . -177.8(2) ?
C45 C46 C47 C42 . . . . 1.1(4) ?
C47 C38 C39 O2 . . . . 179.7(2) ?
C47 C38 C39 C40 . . . . -2.1(4) ?
C47 C42 C43 C44 . . . . 1.4(4) ?

_cod_database_fobs_code 2243579
